data_7013636
loop_
_publ_author_name
'Gregorio S\'anchez'
'Joaqu\'in Garc\'ia'
'David Meseguer'
'Jos\'e L. Serrano'
'Luis Garc\'ia'
'Jos\'e P\'erez'
'Gregorio L\'opez'

_publ_section_title
;
 Synthesis and characterisation of cyclometallated palladium(II)
 complexes with phosphine--carboxylate and phosphine--amide ligands
;
_journal_issue 24
_journal_name_full 'Dalton Trans.'
_journal_page_first 4709
_journal_page_last 4717
_journal_paper_doi 10.1039/b310843k
_journal_year 2003
_chemical_formula_moiety 'C33 H29 N2 O P Pd'
_chemical_formula_sum 'C33 H29 N2 O P Pd'
_chemical_formula_weight 606.95
_chemical_name_systematic
;
?
;
_space_group_IT_number 14
_symmetry_cell_setting monoclinic
_symmetry_space_group_name_Hall '-P 2yn'
_symmetry_space_group_name_H-M 'P 1 21/n 1'
_atom_sites_solution_hydrogens geom
_atom_sites_solution_primary direct
_atom_sites_solution_secondary difmap
_audit_creation_method SHELXL-97
_cell_angle_alpha 90.00
_cell_angle_beta 96.693(2)
_cell_angle_gamma 90.00
_cell_formula_units_Z 4
_cell_length_a 10.7355(13)
_cell_length_b 18.102(2)
_cell_length_c 13.7074(17)
_cell_measurement_temperature 100(2)
_cell_volume 2645.7(5)
_computing_structure_refinement 'SHELXL-97 (Sheldrick, 1997)'
_computing_structure_solution 'SHELXS-97 (Sheldrick, 1990)'
_diffrn_ambient_temperature 100(2)
_diffrn_measured_fraction_theta_full 0.000
_diffrn_measured_fraction_theta_max 0.944
_diffrn_radiation_monochromator graphite
_diffrn_radiation_source 'fine-focus sealed tube'
_diffrn_radiation_type MoK\a
_diffrn_radiation_wavelength 0.71073
_diffrn_reflns_av_R_equivalents 0.0200
_diffrn_reflns_av_sigmaI/netI 0.0158
_diffrn_reflns_limit_h_max 13
_diffrn_reflns_limit_h_min -13
_diffrn_reflns_limit_k_max 23
_diffrn_reflns_limit_k_min -23
_diffrn_reflns_limit_l_max 17
_diffrn_reflns_limit_l_min -18
_diffrn_reflns_number 30299
_diffrn_reflns_theta_full 0.50
_diffrn_reflns_theta_max 28.15
_diffrn_reflns_theta_min 1.87
_exptl_absorpt_coefficient_mu 0.792
_exptl_absorpt_correction_T_max 0.9109
_exptl_absorpt_correction_T_min 0.8641
_exptl_absorpt_correction_type SADABS
_exptl_crystal_colour colourless
_exptl_crystal_density_diffrn 1.524
_exptl_crystal_density_method 'not measured'
_exptl_crystal_description block
_exptl_crystal_F_000 1240
_exptl_crystal_size_max 0.19
_exptl_crystal_size_mid 0.14
_exptl_crystal_size_min 0.12
_refine_diff_density_max 0.543
_refine_diff_density_min -0.340
_refine_diff_density_rms 0.076
_refine_ls_extinction_method none
_refine_ls_goodness_of_fit_ref 1.151
_refine_ls_hydrogen_treatment mixed
_refine_ls_matrix_type full
_refine_ls_number_parameters 343
_refine_ls_number_reflns 6121
_refine_ls_number_restraints 0
_refine_ls_restrained_S_all 1.151
_refine_ls_R_factor_all 0.0335
_refine_ls_R_factor_gt 0.0327
_refine_ls_shift/su_max 0.001
_refine_ls_shift/su_mean 0.000
_refine_ls_structure_factor_coef Fsqd
_refine_ls_weighting_details 'calc w=1/[\s^2^(Fo^2^)+(0.0231P)^2^+4.7733P] where P=(Fo^2^+2Fc^2^)/3'
_refine_ls_weighting_scheme calc
_refine_ls_wR_factor_gt 0.0715
_refine_ls_wR_factor_ref 0.0720
_reflns_number_gt 6029
_reflns_number_total 6121
_reflns_threshold_expression >2sigma(I)
_cod_data_source_file b310843k.txt
_cod_data_source_block compound_18a
_cod_original_cell_volume 2645.6(6)
_cod_original_sg_symbol_H-M P21/n
_cod_database_code 7013636

loop_
_symmetry_equiv_pos_as_xyz
'x, y, z'
'-x+1/2, y+1/2, -z+1/2'
'-x, -y, -z'
'x-1/2, -y-1/2, z-1/2'

loop_
_atom_site_label
_atom_site_type_symbol
_atom_site_fract_x
_atom_site_fract_y
_atom_site_fract_z
_atom_site_U_iso_or_equiv
_atom_site_adp_type
_atom_site_occupancy
_atom_site_symmetry_multiplicity
_atom_site_calc_flag
_atom_site_refinement_flags
_atom_site_disorder_assembly
_atom_site_disorder_group
Pd1 Pd 0.373707(14) 0.221157(9) 0.447369(12) 0.01185(5) Uani 1 1 d . . .
P1 P 0.20343(5) 0.27881(3) 0.48367(4) 0.01217(11) Uani 1 1 d . . .
O1 O 0.06285(15) 0.06955(9) 0.38572(12) 0.0199(3) Uani 1 1 d . . .
C28 C 0.6263(2) 0.27658(12) 0.48380(16) 0.0156(4) Uani 1 1 d . . .
C5 C 0.0816(2) 0.08392(12) 0.59277(17) 0.0164(4) Uani 1 1 d . . .
H5 H 0.0758 0.0336 0.5731 0.020 Uiso 1 1 calc R . .
C6 C 0.12407(19) 0.13632(12) 0.52979(16) 0.0138(4) Uani 1 1 d . . .
N2 N 0.53941(17) 0.15774(10) 0.45218(14) 0.0156(4) Uani 1 1 d . . .
C15 C 0.1026(2) 0.40715(13) 0.55875(17) 0.0181(4) Uani 1 1 d . . .
H15 H 0.0346 0.4016 0.5084 0.022 Uiso 1 1 calc R . .
C14 C 0.2071(2) 0.36073(12) 0.56098(16) 0.0142(4) Uani 1 1 d . . .
C25 C 0.5836(2) 0.42652(13) 0.45589(18) 0.0213(5) Uani 1 1 d . . .
H25 H 0.5684 0.4777 0.4446 0.026 Uiso 1 1 calc R . .
N1 N 0.24362(17) 0.13829(10) 0.38873(14) 0.0149(4) Uani 1 1 d . . .
C9 C -0.0235(2) 0.26614(13) 0.35971(17) 0.0185(4) Uani 1 1 d . . .
H9 H -0.0470 0.2298 0.4040 0.022 Uiso 1 1 calc R . .
C16 C 0.0984(2) 0.46133(13) 0.63020(18) 0.0220(5) Uani 1 1 d . . .
H16 H 0.0274 0.4928 0.6286 0.026 Uiso 1 1 calc R . .
C23 C 0.5008(2) 0.30236(12) 0.47155(15) 0.0143(4) Uani 1 1 d . . .
C27 C 0.7268(2) 0.32572(14) 0.48425(17) 0.0202(5) Uani 1 1 d . . .
H27 H 0.8104 0.3076 0.4942 0.024 Uiso 1 1 calc R . .
C8 C 0.0929(2) 0.30042(12) 0.37706(16) 0.0151(4) Uani 1 1 d . . .
C19 C 0.3071(2) 0.36988(12) 0.63491(16) 0.0165(4) Uani 1 1 d . . .
H19 H 0.3787 0.3389 0.6363 0.020 Uiso 1 1 calc R . .
C2 C 0.0915(2) 0.23127(12) 0.64889(16) 0.0153(4) Uani 1 1 d . . .
H2 H 0.0924 0.2818 0.6677 0.018 Uiso 1 1 calc R . .
C10 C -0.1055(2) 0.28521(14) 0.27729(19) 0.0238(5) Uani 1 1 d . . .
H10 H -0.1861 0.2629 0.2667 0.029 Uiso 1 1 calc R . .
C18 C 0.3027(2) 0.42408(13) 0.70655(17) 0.0209(5) Uani 1 1 d . . .
H18 H 0.3708 0.4300 0.7568 0.025 Uiso 1 1 calc R . .
C30 C 0.7570(2) 0.15953(14) 0.51378(17) 0.0204(5) Uani 1 1 d . . .
H30 H 0.8295 0.1865 0.5391 0.024 Uiso 1 1 calc R . .
C26 C 0.7055(2) 0.40059(14) 0.47037(18) 0.0226(5) Uani 1 1 d . . .
H26 H 0.7740 0.4339 0.4708 0.027 Uiso 1 1 calc R . .
C29 C 0.6445(2) 0.19643(13) 0.48480(16) 0.0154(4) Uani 1 1 d . . .
C4 C 0.0477(2) 0.10415(13) 0.68380(17) 0.0190(5) Uani 1 1 d . . .
H4 H 0.0224 0.0676 0.7272 0.023 Uiso 1 1 calc R . .
C31 C 0.7624(2) 0.08358(14) 0.50540(18) 0.0229(5) Uani 1 1 d . . .
H31 H 0.8386 0.0580 0.5246 0.027 Uiso 1 1 calc R . .
C7 C 0.1448(2) 0.11165(12) 0.42724(16) 0.0146(4) Uani 1 1 d . . .
C20 C 0.2393(2) 0.12350(13) 0.28131(17) 0.0194(5) Uani 1 1 d . . .
H20 H 0.1521 0.1342 0.2504 0.023 Uiso 1 1 calc R . .
C17 C 0.1976(3) 0.46949(13) 0.70384(18) 0.0238(5) Uani 1 1 d . . .
H17 H 0.1939 0.5063 0.7528 0.029 Uiso 1 1 calc R . .
C11 C -0.0704(2) 0.33639(14) 0.21070(18) 0.0250(5) Uani 1 1 d . . .
H11 H -0.1266 0.3491 0.1545 0.030 Uiso 1 1 calc R . .
C3 C 0.0508(2) 0.17790(13) 0.71103(16) 0.0178(4) Uani 1 1 d . . .
H3 H 0.0251 0.1921 0.7723 0.021 Uiso 1 1 calc R . .
C32 C 0.6559(2) 0.04512(13) 0.46887(18) 0.0218(5) Uani 1 1 d . . .
H32 H 0.6581 -0.0070 0.4606 0.026 Uiso 1 1 calc R . .
C12 C 0.0468(3) 0.36892(14) 0.22613(18) 0.0261(5) Uani 1 1 d . . .
H12 H 0.0715 0.4035 0.1799 0.031 Uiso 1 1 calc R . .
C1 C 0.13133(19) 0.21105(12) 0.55866(16) 0.0135(4) Uani 1 1 d . . .
C33 C 0.5459(2) 0.08419(13) 0.44457(17) 0.0185(4) Uani 1 1 d . . .
H33 H 0.4718 0.0577 0.4215 0.022 Uiso 1 1 calc R . .
C24 C 0.4829(2) 0.37820(13) 0.45777(16) 0.0176(4) Uani 1 1 d . . .
H24 H 0.4000 0.3973 0.4495 0.021 Uiso 1 1 calc R . .
C21 C 0.3283(3) 0.17513(16) 0.23486(19) 0.0290(6) Uani 1 1 d . . .
H21A H 0.3087 0.2265 0.2498 0.043 Uiso 1 1 calc R . .
H21B H 0.3182 0.1679 0.1635 0.043 Uiso 1 1 calc R . .
H21C H 0.4150 0.1641 0.2614 0.043 Uiso 1 1 calc R . .
C22 C 0.2690(3) 0.04308(14) 0.25826(19) 0.0273(5) Uani 1 1 d . . .
H22A H 0.2115 0.0103 0.2881 0.041 Uiso 1 1 calc R . .
H22B H 0.3556 0.0318 0.2850 0.041 Uiso 1 1 calc R . .
H22C H 0.2590 0.0357 0.1869 0.041 Uiso 1 1 calc R . .
C13 C 0.1285(2) 0.35124(14) 0.30915(18) 0.0230(5) Uani 1 1 d . . .
H13 H 0.2088 0.3739 0.3196 0.028 Uiso 1 1 calc R . .

loop_
_atom_site_aniso_label
_atom_site_aniso_U_11
_atom_site_aniso_U_22
_atom_site_aniso_U_33
_atom_site_aniso_U_23
_atom_site_aniso_U_13
_atom_site_aniso_U_12
Pd1 0.01076(8) 0.01061(8) 0.01430(9) -0.00057(6) 0.00195(6) -0.00070(6)
P1 0.0117(2) 0.0111(2) 0.0136(2) 0.0006(2) 0.00111(19) -0.00034(19)
O1 0.0201(8) 0.0179(8) 0.0217(8) -0.0031(7) 0.0020(6) -0.0066(6)
C28 0.0161(10) 0.0169(11) 0.0142(10) -0.0021(8) 0.0031(8) -0.0020(8)
C5 0.0133(10) 0.0142(10) 0.0211(11) 0.0014(8) -0.0008(8) -0.0006(8)
C6 0.0090(9) 0.0159(10) 0.0160(10) 0.0005(8) -0.0002(8) 0.0002(8)
N2 0.0141(9) 0.0157(9) 0.0174(9) -0.0010(7) 0.0033(7) -0.0003(7)
C15 0.0186(11) 0.0158(10) 0.0202(11) 0.0013(9) 0.0034(9) 0.0000(8)
C14 0.0174(10) 0.0114(9) 0.0147(10) -0.0005(8) 0.0048(8) -0.0025(8)
C25 0.0292(13) 0.0143(10) 0.0222(11) -0.0015(9) 0.0107(10) -0.0045(9)
N1 0.0156(9) 0.0127(9) 0.0164(9) -0.0012(7) 0.0025(7) -0.0004(7)
C9 0.0165(11) 0.0202(11) 0.0189(11) 0.0000(9) 0.0020(8) 0.0016(9)
C16 0.0270(12) 0.0141(11) 0.0265(12) 0.0015(9) 0.0097(10) 0.0043(9)
C23 0.0142(10) 0.0159(10) 0.0133(10) -0.0011(8) 0.0034(8) -0.0022(8)
C27 0.0158(10) 0.0231(12) 0.0221(11) -0.0037(9) 0.0040(9) -0.0027(9)
C8 0.0151(10) 0.0141(10) 0.0158(10) -0.0013(8) 0.0008(8) 0.0026(8)
C19 0.0169(10) 0.0160(10) 0.0167(10) 0.0009(8) 0.0025(8) -0.0020(8)
C2 0.0132(10) 0.0162(10) 0.0162(10) -0.0005(8) 0.0010(8) -0.0011(8)
C10 0.0172(11) 0.0270(13) 0.0257(12) -0.0048(10) -0.0043(9) 0.0001(9)
C18 0.0256(12) 0.0212(11) 0.0154(10) -0.0013(9) 0.0008(9) -0.0063(9)
C30 0.0146(10) 0.0240(12) 0.0223(11) 0.0006(9) 0.0015(9) -0.0005(9)
C26 0.0217(12) 0.0217(12) 0.0258(12) -0.0046(10) 0.0087(10) -0.0096(9)
C29 0.0147(10) 0.0183(11) 0.0138(10) -0.0003(8) 0.0036(8) -0.0010(8)
C4 0.0168(11) 0.0197(11) 0.0205(11) 0.0083(9) 0.0018(9) -0.0022(9)
C31 0.0180(11) 0.0248(12) 0.0258(12) 0.0022(10) 0.0025(9) 0.0061(9)
C7 0.0152(10) 0.0099(9) 0.0184(10) 0.0010(8) 0.0003(8) 0.0015(8)
C20 0.0227(11) 0.0202(11) 0.0155(10) -0.0019(9) 0.0026(9) -0.0040(9)
C17 0.0369(14) 0.0165(11) 0.0196(11) -0.0040(9) 0.0097(10) -0.0023(10)
C11 0.0297(13) 0.0229(12) 0.0196(11) -0.0030(10) -0.0084(10) 0.0084(10)
C3 0.0170(10) 0.0231(12) 0.0137(10) 0.0006(9) 0.0031(8) 0.0000(9)
C32 0.0224(12) 0.0152(11) 0.0283(12) -0.0005(9) 0.0050(10) 0.0026(9)
C12 0.0347(14) 0.0217(12) 0.0208(12) 0.0058(10) -0.0010(10) -0.0010(10)
C1 0.0112(9) 0.0136(10) 0.0153(10) 0.0024(8) 0.0005(8) -0.0008(8)
C33 0.0174(11) 0.0168(11) 0.0214(11) -0.0008(9) 0.0030(9) -0.0014(9)
C24 0.0187(11) 0.0172(11) 0.0179(10) -0.0027(9) 0.0058(8) -0.0012(9)
C21 0.0347(14) 0.0327(14) 0.0205(12) -0.0030(10) 0.0075(11) -0.0154(12)
C22 0.0335(14) 0.0251(13) 0.0237(12) -0.0069(10) 0.0056(11) -0.0005(11)
C13 0.0233(12) 0.0225(12) 0.0224(12) 0.0045(10) -0.0012(9) -0.0056(9)

loop_
_atom_type_symbol
_atom_type_description
_atom_type_scat_dispersion_real
_atom_type_scat_dispersion_imag
_atom_type_scat_source
C C 0.0033 0.0016 'International Tables Vol C Tables 4.2.6.8 and 6.1.1.4'
H H 0.0000 0.0000 'International Tables Vol C Tables 4.2.6.8 and 6.1.1.4'
N N 0.0061 0.0033 'International Tables Vol C Tables 4.2.6.8 and 6.1.1.4'
O O 0.0106 0.0060 'International Tables Vol C Tables 4.2.6.8 and 6.1.1.4'
P P 0.1023 0.0942 'International Tables Vol C Tables 4.2.6.8 and 6.1.1.4'
Pd Pd -0.9988 1.0072 'International Tables Vol C Tables 4.2.6.8 and 6.1.1.4'

loop_
_geom_angle_atom_site_label_1
_geom_angle_atom_site_label_2
_geom_angle_atom_site_label_3
_geom_angle
_geom_angle_site_symmetry_1
_geom_angle_site_symmetry_3
_geom_angle_publ_flag
C23 Pd1 N2 80.73(8) . . ?
C23 Pd1 N1 167.51(8) . . ?
N2 Pd1 N1 98.11(7) . . ?
C23 Pd1 P1 100.44(6) . . ?
N2 Pd1 P1 164.79(5) . . ?
N1 Pd1 P1 83.97(5) . . ?
C8 P1 C14 105.13(10) . . ?
C8 P1 C1 108.49(10) . . ?
C14 P1 C1 101.61(10) . . ?
C8 P1 Pd1 113.62(7) . . ?
C14 P1 Pd1 123.56(7) . . ?
C1 P1 Pd1 103.00(7) . . ?
C27 C28 C23 120.9(2) . . ?
C27 C28 C29 121.9(2) . . ?
C23 C28 C29 116.83(19) . . ?
C4 C5 C6 121.0(2) . . ?
C5 C6 C1 119.4(2) . . ?
C5 C6 C7 117.9(2) . . ?
C1 C6 C7 122.28(19) . . ?
C33 N2 C29 119.4(2) . . ?
C33 N2 Pd1 126.13(15) . . ?
C29 N2 Pd1 113.22(15) . . ?
C16 C15 C14 120.0(2) . . ?
C19 C14 C15 119.4(2) . . ?
C19 C14 P1 118.79(17) . . ?
C15 C14 P1 120.89(17) . . ?
C26 C25 C24 120.5(2) . . ?
C7 N1 C20 113.08(18) . . ?
C7 N1 Pd1 128.37(15) . . ?
C20 N1 Pd1 116.12(14) . . ?
C8 C9 C10 119.9(2) . . ?
C17 C16 C15 120.1(2) . . ?
C24 C23 C28 117.0(2) . . ?
C24 C23 Pd1 128.16(17) . . ?
C28 C23 Pd1 113.40(16) . . ?
C26 C27 C28 120.5(2) . . ?
C9 C8 C13 119.4(2) . . ?
C9 C8 P1 122.13(17) . . ?
C13 C8 P1 118.38(17) . . ?
C18 C19 C14 120.6(2) . . ?
C3 C2 C1 120.5(2) . . ?
C11 C10 C9 120.4(2) . . ?
C19 C18 C17 119.4(2) . . ?
C31 C30 C29 119.7(2) . . ?
C25 C26 C27 119.4(2) . . ?
N2 C29 C30 120.3(2) . . ?
N2 C29 C28 113.78(19) . . ?
C30 C29 C28 125.9(2) . . ?
C3 C4 C5 119.7(2) . . ?
C32 C31 C30 119.4(2) . . ?
O1 C7 N1 126.3(2) . . ?
O1 C7 C6 115.52(19) . . ?
N1 C7 C6 118.12(19) . . ?
N1 C20 C21 110.63(19) . . ?
N1 C20 C22 113.01(19) . . ?
C21 C20 C22 109.9(2) . . ?
C16 C17 C18 120.5(2) . . ?
C12 C11 C10 119.8(2) . . ?
C4 C3 C2 120.2(2) . . ?
C31 C32 C33 118.5(2) . . ?
C11 C12 C13 120.2(2) . . ?
C2 C1 C6 119.0(2) . . ?
C2 C1 P1 120.84(16) . . ?
C6 C1 P1 119.94(16) . . ?
N2 C33 C32 122.7(2) . . ?
C25 C24 C23 121.7(2) . . ?
C12 C13 C8 120.1(2) . . ?

loop_
_geom_bond_atom_site_label_1
_geom_bond_atom_site_label_2
_geom_bond_distance
_geom_bond_site_symmetry_2
_geom_bond_publ_flag
Pd1 C23 2.007(2) . ?
Pd1 N2 2.1118(19) . ?
Pd1 N1 2.1413(18) . ?
Pd1 P1 2.2114(6) . ?
P1 C8 1.815(2) . ?
P1 C14 1.820(2) . ?
P1 C1 1.829(2) . ?
O1 C7 1.250(3) . ?
C28 C27 1.398(3) . ?
C28 C23 1.417(3) . ?
C28 C29 1.464(3) . ?
C5 C4 1.389(3) . ?
C5 C6 1.395(3) . ?
C6 C1 1.409(3) . ?
C6 C7 1.516(3) . ?
N2 C33 1.338(3) . ?
N2 C29 1.359(3) . ?
C15 C16 1.391(3) . ?
C15 C14 1.399(3) . ?
C14 C19 1.397(3) . ?
C25 C26 1.382(4) . ?
C25 C24 1.393(3) . ?
N1 C7 1.330(3) . ?
N1 C20 1.492(3) . ?
C9 C8 1.390(3) . ?
C9 C10 1.392(3) . ?
C16 C17 1.388(4) . ?
C23 C24 1.396(3) . ?
C27 C26 1.384(3) . ?
C8 C13 1.394(3) . ?
C19 C18 1.393(3) . ?
C2 C3 1.392(3) . ?
C2 C1 1.403(3) . ?
C10 C11 1.383(4) . ?
C18 C17 1.393(4) . ?
C30 C31 1.381(3) . ?
C30 C29 1.397(3) . ?
C4 C3 1.386(3) . ?
C31 C32 1.382(3) . ?
C20 C21 1.528(3) . ?
C20 C22 1.531(3) . ?
C11 C12 1.382(4) . ?
C32 C33 1.384(3) . ?
C12 C13 1.391(3) . ?
